data_4318288
loop_
_publ_author_name
'Andreas Biller'
'Christian Burschka'
'Martin Penka'
'Reinhold Tacke'

_publ_contact_author
;
        Reinhold Tacke
        Institut f\"ur Anorganische Chemie
        Universit\"at W\"urzburg
        Am Hubland 
        97074 W\"urzburg
        Bundesrepublik Deutschland
;
_publ_contact_author_email r.tacke@mail.uni-wuerzburg.de
_publ_contact_author_fax '049 931 888-4609'
_publ_contact_author_phone '049 931 888-5250'
_publ_section_title
;
 Dianionic Complexes with Hexacoordinate Silicon(IV) or Germanium(IV) and
 Three Bidentate Ligands of the Hydroximato(2-) Type: Syntheses and
 Structural Characterization in the Solid State
;
_journal_name_full 'Inorganic Chemistry'
_journal_page_first 3901
_journal_page_last 3908
_journal_paper_doi 10.1021/ic0255757
_journal_volume 41
_journal_year 2002
_chemical_formula_moiety 'C21 H15 Ge N3 O6(2-); 2 * C2 H8 N(+); CH3OH'
_chemical_formula_sum 'C26 H35 Ge N5 O7'
_chemical_formula_weight 602.18
_chemical_melting_point 431
_chemical_name_common 'Dimethylammonium fac-Tris[benzohydroximato(2-)]germanate-Methanol'
_chemical_name_systematic
; 
 ? 
;
_space_group_IT_number 2
_symmetry_cell_setting triclinic
_symmetry_space_group_name_Hall '-P 1'
_symmetry_space_group_name_H-M 'P -1'
_atom_sites_solution_hydrogens geom
_atom_sites_solution_primary direct
_atom_sites_solution_secondary difmap
_audit_creation_method SHELXL-97
_cell_angle_alpha 89.2530(10)
_cell_angle_beta 76.2080(10)
_cell_angle_gamma 83.0500(10)
_cell_formula_units_Z 2
_cell_length_a 10.5258(4)
_cell_length_b 11.5067(5)
_cell_length_c 12.3019(5)
_cell_measurement_reflns_used 8025
_cell_measurement_temperature 173(2)
_cell_measurement_theta_max 27.8
_cell_measurement_theta_min 2.3
_cell_volume 1436.19(10)
_computing_cell_refinement 'SMART-NT V6'
_computing_data_collection 'SMART-NT V6'
_computing_data_reduction 'SMART-NT V6'
_computing_molecular_graphics 'XP in Shelxtl-97'
_computing_publication_material 'XP in Shelxtl-97'
_computing_structure_refinement 'SHELXL-97 (Sheldrick, 1997)'
_computing_structure_solution 'SHELXS-97 (Sheldrick, 1990)'
_diffrn_ambient_temperature 173(2)
_diffrn_measured_fraction_theta_full 0.910
_diffrn_measured_fraction_theta_max 0.910
_diffrn_measurement_device_type 'Bruker Smart Apex with D8-Goniometer'
_diffrn_measurement_method 'omega scans'
_diffrn_radiation_monochromator graphite
_diffrn_radiation_source 'fine-focus sealed tube'
_diffrn_radiation_type MoK\a
_diffrn_radiation_wavelength 0.71073
_diffrn_reflns_av_R_equivalents 0.0308
_diffrn_reflns_av_sigmaI/netI 0.0388
_diffrn_reflns_limit_h_max 13
_diffrn_reflns_limit_h_min -13
_diffrn_reflns_limit_k_max 15
_diffrn_reflns_limit_k_min -15
_diffrn_reflns_limit_l_max 16
_diffrn_reflns_limit_l_min -16
_diffrn_reflns_number 16751
_diffrn_reflns_theta_full 28.31
_diffrn_reflns_theta_max 28.31
_diffrn_reflns_theta_min 1.70
_exptl_absorpt_coefficient_mu 1.118
_exptl_absorpt_correction_T_max 1.000000
_exptl_absorpt_correction_T_min 0.762753
_exptl_absorpt_correction_type empirical
_exptl_absorpt_process_details 'SADABS2.0 (Sheldrick 2000)'
_exptl_crystal_colour colorless
_exptl_crystal_density_diffrn 1.392
_exptl_crystal_density_method 'not measured'
_exptl_crystal_description blocks
_exptl_crystal_F_000 628
_exptl_crystal_size_max 0.35
_exptl_crystal_size_mid 0.2
_exptl_crystal_size_min 0.15
_refine_diff_density_max 0.628
_refine_diff_density_min -0.292
_refine_diff_density_rms 0.071
_refine_ls_extinction_method none
_refine_ls_goodness_of_fit_ref 0.998
_refine_ls_hydrogen_treatment mixed
_refine_ls_matrix_type full
_refine_ls_number_parameters 372
_refine_ls_number_reflns 6519
_refine_ls_number_restraints 0
_refine_ls_restrained_S_all 0.998
_refine_ls_R_factor_all 0.0427
_refine_ls_R_factor_gt 0.0342
_refine_ls_shift/su_max 0.001
_refine_ls_shift/su_mean 0.000
_refine_ls_structure_factor_coef Fsqd
_refine_ls_weighting_details 'calc w=1/[\s^2^(Fo^2^)+(0.0501P)^2^+0.0000P] where P=(Fo^2^+2Fc^2^)/3'
_refine_ls_weighting_scheme calc
_refine_ls_wR_factor_gt 0.0810
_refine_ls_wR_factor_ref 0.0832
_reflns_number_gt 5463
_reflns_number_total 6519
_reflns_threshold_expression >2sigma(I)
_cod_data_source_file ic0255757_s2_4.cif
_cod_data_source_block fac-7
_cod_depositor_comments
;
The following automatic conversions were performed:
data name '_publ_contact_autor' replaced with '_publ_contact_author'
as specified in the replacement file
'/home/antanas/src/cod-tools/trunk/data/replacement-values/replacement_tags.lst'.

Automatic conversion script
Id: cif_correct_tags 4998 2017-03-02 13:24:31Z antanas 
;
_cod_database_code 4318288

loop_
_symmetry_equiv_pos_as_xyz
'x, y, z'
'-x, -y, -z'

loop_
_atom_site_label
_atom_site_type_symbol
_atom_site_fract_x
_atom_site_fract_y
_atom_site_fract_z
_atom_site_U_iso_or_equiv
_atom_site_adp_type
_atom_site_occupancy
_atom_site_symmetry_multiplicity
_atom_site_calc_flag
_atom_site_refinement_flags
_atom_site_disorder_assembly
_atom_site_disorder_group
Ge Ge 0.238483(17) 0.437393(16) 0.804022(15) 0.02377(7) Uani 1 1 d . . .
O1 O 0.27135(12) 0.53532(10) 0.91391(10) 0.0261(3) Uani 1 1 d . . .
O2 O 0.30603(12) 0.55294(10) 0.70565(10) 0.0258(3) Uani 1 1 d . . .
O3 O 0.20423(12) 0.32020(11) 0.91262(11) 0.0299(3) Uani 1 1 d . . .
O4 O 0.40770(11) 0.35024(10) 0.76628(10) 0.0257(3) Uani 1 1 d . . .
O5 O 0.06088(12) 0.50080(11) 0.84552(11) 0.0294(3) Uani 1 1 d . . .
O6 O 0.18717(11) 0.36445(11) 0.68762(10) 0.0275(3) Uani 1 1 d . . .
N1 N 0.34362(14) 0.62875(13) 0.86579(12) 0.0256(3) Uani 1 1 d . . .
N2 N 0.31413(14) 0.23323(13) 0.90818(13) 0.0286(3) Uani 1 1 d . . .
N3 N -0.01036(14) 0.46983(13) 0.76869(13) 0.0279(3) Uani 1 1 d . . .
C1 C 0.35481(16) 0.62972(15) 0.75869(14) 0.0235(4) Uani 1 1 d . . .
C2 C 0.41372(17) 0.25818(15) 0.83104(14) 0.0242(4) Uani 1 1 d . . .
C3 C 0.06242(17) 0.40077(15) 0.69020(15) 0.0258(4) Uani 1 1 d . . .
C4 C 0.42840(16) 0.71709(15) 0.69073(15) 0.0248(4) Uani 1 1 d . . .
C5 C 0.44255(18) 0.82303(16) 0.73687(16) 0.0314(4) Uani 1 1 d . . .
H5 H 0.4013 0.8414 0.8132 0.038 Uiso 1 1 calc R . .
C6 C 0.5162(2) 0.90177(18) 0.67245(18) 0.0382(5) Uani 1 1 d . . .
H6 H 0.5260 0.9737 0.7048 0.046 Uiso 1 1 calc R . .
C7 C 0.5757(2) 0.87637(19) 0.56122(18) 0.0411(5) Uani 1 1 d . . .
H7 H 0.6262 0.9308 0.5172 0.049 Uiso 1 1 calc R . .
C8 C 0.5616(2) 0.7720(2) 0.51408(17) 0.0411(5) Uani 1 1 d . . .
H8 H 0.6024 0.7546 0.4375 0.049 Uiso 1 1 calc R . .
C9 C 0.48829(18) 0.69278(18) 0.57802(16) 0.0330(4) Uani 1 1 d . . .
H9 H 0.4786 0.6212 0.5450 0.040 Uiso 1 1 calc R . .
C10 C 0.54064(17) 0.18193(15) 0.81283(15) 0.0252(4) Uani 1 1 d . . .
C11 C 0.56709(19) 0.10386(17) 0.89460(17) 0.0339(4) Uani 1 1 d . . .
H11 H 0.5035 0.1003 0.9634 0.041 Uiso 1 1 calc R . .
C12 C 0.6851(2) 0.03184(19) 0.87600(18) 0.0404(5) Uani 1 1 d . . .
H12 H 0.7022 -0.0216 0.9318 0.048 Uiso 1 1 calc R . .
C13 C 0.77851(19) 0.03727(18) 0.77651(18) 0.0387(5) Uani 1 1 d . . .
H13 H 0.8594 -0.0130 0.7636 0.046 Uiso 1 1 calc R . .
C14 C 0.75442(19) 0.11550(18) 0.69602(17) 0.0372(5) Uani 1 1 d . . .
H14 H 0.8194 0.1201 0.6281 0.045 Uiso 1 1 calc R . .
C15 C 0.63596(18) 0.18743(16) 0.71373(16) 0.0307(4) Uani 1 1 d . . .
H15 H 0.6197 0.2409 0.6577 0.037 Uiso 1 1 calc R . .
C16 C 0.00590(18) 0.35892(17) 0.60146(15) 0.0294(4) Uani 1 1 d . . .
C17 C -0.10960(19) 0.41799(19) 0.57991(16) 0.0369(5) Uani 1 1 d . . .
H17 H -0.1518 0.4860 0.6228 0.044 Uiso 1 1 calc R . .
C18 C -0.1627(2) 0.3787(2) 0.49740(18) 0.0474(6) Uani 1 1 d . . .
H18 H -0.2416 0.4190 0.4840 0.057 Uiso 1 1 calc R . .
C19 C -0.1015(2) 0.2813(3) 0.43459(19) 0.0549(7) Uani 1 1 d . . .
H19 H -0.1387 0.2539 0.3780 0.066 Uiso 1 1 calc R . .
C20 C 0.0140(2) 0.2226(2) 0.45291(18) 0.0539(6) Uani 1 1 d . . .
H20 H 0.0565 0.1556 0.4085 0.065 Uiso 1 1 calc R . .
C21 C 0.0679(2) 0.26172(19) 0.53649(17) 0.0400(5) Uani 1 1 d . . .
H21 H 0.1473 0.2216 0.5490 0.048 Uiso 1 1 calc R . .
C22 C -0.0332(2) 0.21508(19) 1.11859(17) 0.0400(5) Uani 1 1 d . . .
H22A H -0.1196 0.1940 1.1578 0.060 Uiso 1 1 calc R . .
H22B H 0.0007 0.2623 1.1686 0.060 Uiso 1 1 calc R . .
H22C H 0.0281 0.1437 1.0957 0.060 Uiso 1 1 calc R . .
C23 C -0.1062(2) 0.22143(19) 0.94240(18) 0.0398(5) Uani 1 1 d . . .
H23A H -0.0557 0.1443 0.9223 0.060 Uiso 1 1 calc R . .
H23B H -0.1051 0.2671 0.8745 0.060 Uiso 1 1 calc R . .
H23C H -0.1973 0.2118 0.9801 0.060 Uiso 1 1 calc R . .
C24 C -0.3608(2) 0.4634(2) 0.84932(19) 0.0425(5) Uani 1 1 d . . .
H24A H -0.4516 0.4899 0.8897 0.064 Uiso 1 1 calc R . .
H24B H -0.3336 0.3852 0.8747 0.064 Uiso 1 1 calc R . .
H24C H -0.3557 0.4602 0.7688 0.064 Uiso 1 1 calc R . .
C25 C -0.3089(2) 0.66679(19) 0.8387(2) 0.0466(6) Uani 1 1 d . . .
H25A H -0.2990 0.6691 0.7574 0.070 Uiso 1 1 calc R . .
H25B H -0.2511 0.7185 0.8601 0.070 Uiso 1 1 calc R . .
H25C H -0.4006 0.6931 0.8766 0.070 Uiso 1 1 calc R . .
C26 C 0.1811(2) 0.0574(2) 0.7555(2) 0.0499(6) Uani 1 1 d . . .
H26A H 0.2176 0.1305 0.7313 0.075 Uiso 1 1 calc R . .
H26B H 0.0896 0.0637 0.7488 0.075 Uiso 1 1 calc R . .
H26C H 0.2333 -0.0076 0.7082 0.075 Uiso 1 1 calc R . .
N4 N -0.04627(17) 0.28341(14) 1.01847(14) 0.0297(4) Uani 1 1 d . . .
H4A H 0.036(2) 0.3000(17) 0.9809(17) 0.036 Uiso 1 1 d . . .
H4B H -0.094(2) 0.3445(19) 1.0390(17) 0.036 Uiso 1 1 d . . .
N5 N -0.27252(16) 0.54600(15) 0.87160(15) 0.0324(4) Uani 1 1 d . . .
H5A H -0.189(2) 0.5214(18) 0.8325(17) 0.039 Uiso 1 1 d . . .
H5B H -0.277(2) 0.5418(18) 0.9414(19) 0.039 Uiso 1 1 d . . .
O7 O 0.18520(16) 0.03691(14) 0.86837(14) 0.0478(4) Uani 1 1 d . . .
H7A H 0.225(3) 0.086(2) 0.887(2) 0.072 Uiso 1 1 d . . .

loop_
_atom_site_aniso_label
_atom_site_aniso_U_11
_atom_site_aniso_U_22
_atom_site_aniso_U_33
_atom_site_aniso_U_23
_atom_site_aniso_U_13
_atom_site_aniso_U_12
Ge 0.02005(11) 0.02591(11) 0.02658(11) 0.00005(7) -0.00792(7) -0.00281(7)
O1 0.0259(7) 0.0295(7) 0.0249(6) 0.0013(5) -0.0079(5) -0.0070(5)
O2 0.0308(7) 0.0256(6) 0.0251(6) 0.0014(5) -0.0131(5) -0.0067(5)
O3 0.0211(6) 0.0304(7) 0.0355(7) 0.0063(5) -0.0023(5) -0.0013(5)
O4 0.0202(6) 0.0268(6) 0.0295(7) 0.0049(5) -0.0051(5) -0.0021(5)
O5 0.0219(6) 0.0338(7) 0.0339(7) -0.0072(6) -0.0114(5) 0.0012(5)
O6 0.0214(6) 0.0298(7) 0.0330(7) -0.0058(5) -0.0095(5) -0.0028(5)
N1 0.0210(7) 0.0291(8) 0.0278(8) -0.0016(6) -0.0063(6) -0.0056(6)
N2 0.0227(8) 0.0274(8) 0.0343(9) 0.0039(6) -0.0057(7) -0.0001(6)
N3 0.0220(8) 0.0345(9) 0.0299(8) 0.0014(7) -0.0112(6) -0.0042(6)
C1 0.0179(8) 0.0242(9) 0.0294(10) -0.0018(7) -0.0094(7) 0.0019(7)
C2 0.0244(9) 0.0242(9) 0.0260(9) -0.0002(7) -0.0090(7) -0.0045(7)
C3 0.0227(9) 0.0275(9) 0.0297(10) 0.0046(7) -0.0091(7) -0.0072(7)
C4 0.0186(8) 0.0277(9) 0.0302(10) 0.0001(7) -0.0107(7) -0.0008(7)
C5 0.0298(10) 0.0303(10) 0.0334(10) -0.0026(8) -0.0066(8) -0.0031(8)
C6 0.0359(11) 0.0297(10) 0.0487(13) -0.0012(9) -0.0079(9) -0.0076(9)
C7 0.0321(11) 0.0438(12) 0.0472(13) 0.0111(10) -0.0052(9) -0.0135(9)
C8 0.0343(11) 0.0541(14) 0.0321(11) -0.0012(9) 0.0003(9) -0.0110(10)
C9 0.0289(10) 0.0359(11) 0.0344(11) -0.0056(8) -0.0066(8) -0.0064(8)
C10 0.0232(9) 0.0244(9) 0.0300(10) -0.0017(7) -0.0088(7) -0.0050(7)
C11 0.0312(10) 0.0366(11) 0.0332(11) 0.0041(8) -0.0083(8) -0.0005(8)
C12 0.0385(12) 0.0423(12) 0.0407(12) 0.0055(9) -0.0146(10) 0.0039(9)
C13 0.0272(10) 0.0387(11) 0.0493(13) -0.0047(9) -0.0121(9) 0.0063(9)
C14 0.0262(10) 0.0415(12) 0.0400(12) -0.0026(9) -0.0010(9) -0.0022(8)
C15 0.0283(10) 0.0303(10) 0.0334(10) 0.0025(8) -0.0073(8) -0.0039(8)
C16 0.0259(9) 0.0398(11) 0.0252(9) 0.0057(8) -0.0077(7) -0.0119(8)
C17 0.0313(11) 0.0533(13) 0.0287(10) 0.0100(9) -0.0097(8) -0.0111(9)
C18 0.0383(12) 0.0789(17) 0.0326(12) 0.0173(11) -0.0177(10) -0.0205(12)
C19 0.0505(15) 0.094(2) 0.0305(12) 0.0038(12) -0.0196(11) -0.0290(14)
C20 0.0566(16) 0.0727(17) 0.0347(12) -0.0148(11) -0.0102(11) -0.0167(13)
C21 0.0359(11) 0.0528(13) 0.0338(11) -0.0027(9) -0.0110(9) -0.0102(10)
C22 0.0369(11) 0.0434(12) 0.0392(12) 0.0082(9) -0.0083(9) -0.0049(9)
C23 0.0340(11) 0.0424(12) 0.0435(12) -0.0067(9) -0.0101(9) -0.0043(9)
C24 0.0270(10) 0.0526(13) 0.0506(13) 0.0054(10) -0.0131(9) -0.0081(9)
C25 0.0450(13) 0.0421(13) 0.0578(15) -0.0062(10) -0.0265(11) 0.0042(10)
C26 0.0514(14) 0.0445(13) 0.0547(15) 0.0042(11) -0.0150(12) -0.0051(11)
N4 0.0250(8) 0.0263(8) 0.0353(9) -0.0002(7) -0.0014(7) -0.0044(7)
N5 0.0234(8) 0.0471(10) 0.0268(9) -0.0022(7) -0.0098(7) 0.0031(7)
O7 0.0513(10) 0.0406(9) 0.0530(10) 0.0075(7) -0.0120(8) -0.0138(7)

loop_
_atom_type_symbol
_atom_type_description
_atom_type_scat_dispersion_real
_atom_type_scat_dispersion_imag
_atom_type_scat_source
C C 0.0033 0.0016 'International Tables Vol C Tables 4.2.6.8 and 6.1.1.4'
H H 0.0000 0.0000 'International Tables Vol C Tables 4.2.6.8 and 6.1.1.4'
N N 0.0061 0.0033 'International Tables Vol C Tables 4.2.6.8 and 6.1.1.4'
O O 0.0106 0.0060 'International Tables Vol C Tables 4.2.6.8 and 6.1.1.4'
Ge Ge 0.1547 1.8001 'International Tables Vol C Tables 4.2.6.8 and 6.1.1.4'

loop_
_geom_angle_atom_site_label_1
_geom_angle_atom_site_label_2
_geom_angle_atom_site_label_3
_geom_angle
_geom_angle_site_symmetry_1
_geom_angle_site_symmetry_3
_geom_angle_publ_flag
O5 Ge O2 99.70(6) . . y
O5 Ge O6 84.13(5) . . y
O2 Ge O6 90.40(5) . . y
O5 Ge O1 88.37(5) . . y
O2 Ge O1 83.59(5) . . y
O6 Ge O1 169.47(5) . . y
O5 Ge O3 89.84(5) . . y
O2 Ge O3 167.88(5) . . y
O6 Ge O3 98.06(6) . . y
O1 Ge O3 89.26(5) . . y
O5 Ge O4 170.97(5) . . y
O2 Ge O4 88.22(5) . . y
O6 Ge O4 91.53(5) . . y
O1 Ge O4 96.89(5) . . y
O3 Ge O4 82.92(5) . . y
N1 O1 Ge 112.35(9) . . ?
C1 O2 Ge 110.47(10) . . ?
N2 O3 Ge 113.41(9) . . ?
C2 O4 Ge 111.01(11) . . ?
N3 O5 Ge 112.02(10) . . ?
C3 O6 Ge 110.06(11) . . ?
C1 N1 O1 109.66(13) . . ?
C2 N2 O3 109.88(14) . . ?
C3 N3 O5 111.69(14) . . ?
N1 C1 O2 123.01(16) . . ?
N1 C1 C4 119.38(15) . . ?
O2 C1 C4 117.58(15) . . ?
N2 C2 O4 122.76(16) . . ?
N2 C2 C10 119.73(15) . . ?
O4 C2 C10 117.51(15) . . ?
N3 C3 O6 121.83(16) . . ?
N3 C3 C16 119.88(16) . . ?
O6 C3 C16 118.28(16) . . ?
C5 C4 C9 118.77(17) . . ?
C5 C4 C1 121.46(16) . . ?
C9 C4 C1 119.75(16) . . ?
C6 C5 C4 120.40(18) . . ?
C6 C5 H5 119.8 . . ?
C4 C5 H5 119.8 . . ?
C7 C6 C5 120.28(19) . . ?
C7 C6 H6 119.9 . . ?
C5 C6 H6 119.9 . . ?
C8 C7 C6 119.96(19) . . ?
C8 C7 H7 120.0 . . ?
C6 C7 H7 120.0 . . ?
C7 C8 C9 120.09(19) . . ?
C7 C8 H8 120.0 . . ?
C9 C8 H8 120.0 . . ?
C8 C9 C4 120.50(18) . . ?
C8 C9 H9 119.7 . . ?
C4 C9 H9 119.7 . . ?
C15 C10 C11 118.91(17) . . ?
C15 C10 C2 120.25(16) . . ?
C11 C10 C2 120.84(16) . . ?
C12 C11 C10 120.33(18) . . ?
C12 C11 H11 119.8 . . ?
C10 C11 H11 119.8 . . ?
C11 C12 C13 120.16(19) . . ?
C11 C12 H12 119.9 . . ?
C13 C12 H12 119.9 . . ?
C14 C13 C12 120.01(18) . . ?
C14 C13 H13 120.0 . . ?
C12 C13 H13 120.0 . . ?
C13 C14 C15 120.17(19) . . ?
C13 C14 H14 119.9 . . ?
C15 C14 H14 119.9 . . ?
C14 C15 C10 120.41(18) . . ?
C14 C15 H15 119.8 . . ?
C10 C15 H15 119.8 . . ?
C21 C16 C17 118.90(18) . . ?
C21 C16 C3 120.38(17) . . ?
C17 C16 C3 120.71(18) . . ?
C18 C17 C16 120.8(2) . . ?
C18 C17 H17 119.6 . . ?
C16 C17 H17 119.6 . . ?
C19 C18 C17 119.8(2) . . ?
C19 C18 H18 120.1 . . ?
C17 C18 H18 120.1 . . ?
C18 C19 C20 120.6(2) . . ?
C18 C19 H19 119.7 . . ?
C20 C19 H19 119.7 . . ?
C19 C20 C21 119.8(2) . . ?
C19 C20 H20 120.1 . . ?
C21 C20 H20 120.1 . . ?
C16 C21 C20 120.1(2) . . ?
C16 C21 H21 119.9 . . ?
C20 C21 H21 119.9 . . ?
N4 C22 H22A 109.5 . . ?
N4 C22 H22B 109.5 . . ?
H22A C22 H22B 109.5 . . ?
N4 C22 H22C 109.5 . . ?
H22A C22 H22C 109.5 . . ?
H22B C22 H22C 109.5 . . ?
N4 C23 H23A 109.5 . . ?
N4 C23 H23B 109.5 . . ?
H23A C23 H23B 109.5 . . ?
N4 C23 H23C 109.5 . . ?
H23A C23 H23C 109.5 . . ?
H23B C23 H23C 109.5 . . ?
N5 C24 H24A 109.5 . . ?
N5 C24 H24B 109.5 . . ?
H24A C24 H24B 109.5 . . ?
N5 C24 H24C 109.5 . . ?
H24A C24 H24C 109.5 . . ?
H24B C24 H24C 109.5 . . ?
N5 C25 H25A 109.5 . . ?
N5 C25 H25B 109.5 . . ?
H25A C25 H25B 109.5 . . ?
N5 C25 H25C 109.5 . . ?
H25A C25 H25C 109.5 . . ?
H25B C25 H25C 109.5 . . ?
O7 C26 H26A 109.5 . . ?
O7 C26 H26B 109.5 . . ?
H26A C26 H26B 109.5 . . ?
O7 C26 H26C 109.5 . . ?
H26A C26 H26C 109.5 . . ?
H26B C26 H26C 109.5 . . ?
C22 N4 C23 112.83(16) . . ?
C22 N4 H4A 108.6(13) . . ?
C23 N4 H4A 109.7(13) . . ?
C22 N4 H4B 108.4(15) . . ?
C23 N4 H4B 108.0(15) . . ?
H4A N4 H4B 109(2) . . ?
C25 N5 C24 113.04(16) . . ?
C25 N5 H5A 108.3(13) . . ?
C24 N5 H5A 108.7(13) . . ?
C25 N5 H5B 111.6(14) . . ?
C24 N5 H5B 105.4(14) . . ?
H5A N5 H5B 109.7(19) . . ?
C26 O7 H7A 107(2) . . ?

loop_
_geom_bond_atom_site_label_1
_geom_bond_atom_site_label_2
_geom_bond_distance
_geom_bond_site_symmetry_2
_geom_bond_publ_flag
Ge O5 1.8741(12) . y
Ge O2 1.8747(12) . y
Ge O6 1.8859(12) . y
Ge O1 1.8905(12) . y
Ge O3 1.8906(12) . y
Ge O4 1.8919(12) . y
O1 N1 1.4323(18) . ?
O2 C1 1.325(2) . ?
O3 N2 1.4262(18) . ?
O4 C2 1.322(2) . ?
O5 N3 1.4122(18) . ?
O6 C3 1.322(2) . ?
N1 C1 1.295(2) . ?
N2 C2 1.294(2) . ?
N3 C3 1.293(2) . ?
C1 C4 1.472(2) . ?
C2 C10 1.478(2) . ?
C3 C16 1.473(2) . ?
C4 C5 1.390(2) . ?
C4 C9 1.396(3) . ?
C5 C6 1.381(3) . ?
C5 H5 0.9500 . ?
C6 C7 1.381(3) . ?
C6 H6 0.9500 . ?
C7 C8 1.379(3) . ?
C7 H7 0.9500 . ?
C8 C9 1.381(3) . ?
C8 H8 0.9500 . ?
C9 H9 0.9500 . ?
C10 C15 1.388(2) . ?
C10 C11 1.395(3) . ?
C11 C12 1.380(3) . ?
C11 H11 0.9500 . ?
C12 C13 1.381(3) . ?
C12 H12 0.9500 . ?
C13 C14 1.377(3) . ?
C13 H13 0.9500 . ?
C14 C15 1.383(3) . ?
C14 H14 0.9500 . ?
C15 H15 0.9500 . ?
C16 C21 1.383(3) . ?
C16 C17 1.400(3) . ?
C17 C18 1.375(3) . ?
C17 H17 0.9500 . ?
C18 C19 1.371(3) . ?
C18 H18 0.9500 . ?
C19 C20 1.383(3) . ?
C19 H19 0.9500 . ?
C20 C21 1.390(3) . ?
C20 H20 0.9500 . ?
C21 H21 0.9500 . ?
C22 N4 1.478(2) . ?
C22 H22A 0.9800 . ?
C22 H22B 0.9800 . ?
C22 H22C 0.9800 . ?
C23 N4 1.480(2) . ?
C23 H23A 0.9800 . ?
C23 H23B 0.9800 . ?
C23 H23C 0.9800 . ?
C24 N5 1.478(3) . ?
C24 H24A 0.9800 . ?
C24 H24B 0.9800 . ?
C24 H24C 0.9800 . ?
C25 N5 1.474(3) . ?
C25 H25A 0.9800 . ?
C25 H25B 0.9800 . ?
C25 H25C 0.9800 . ?
C26 O7 1.416(3) . ?
C26 H26A 0.9800 . ?
C26 H26B 0.9800 . ?
C26 H26C 0.9800 . ?
N4 H4A 0.92(2) . ?
N4 H4B 0.82(2) . ?
N5 H5A 0.91(2) . ?
N5 H5B 0.85(2) . ?
O7 H7A 0.80(3) . ?

loop_
_geom_torsion_atom_site_label_1
_geom_torsion_atom_site_label_2
_geom_torsion_atom_site_label_3
_geom_torsion_atom_site_label_4
_geom_torsion
_geom_torsion_site_symmetry_1
_geom_torsion_site_symmetry_2
_geom_torsion_site_symmetry_3
_geom_torsion_site_symmetry_4
_geom_torsion_publ_flag
O5 Ge O1 N1 -108.49(10) . . . . ?
O2 Ge O1 N1 -8.54(10) . . . . ?
O6 Ge O1 N1 -64.0(3) . . . . ?
O3 Ge O1 N1 161.65(10) . . . . ?
O4 Ge O1 N1 78.87(10) . . . . ?
O5 Ge O2 C1 95.17(11) . . . . ?
O6 Ge O2 C1 179.28(11) . . . . ?
O1 Ge O2 C1 7.94(11) . . . . ?
O3 Ge O2 C1 -46.3(3) . . . . ?
O4 Ge O2 C1 -89.20(11) . . . . ?
O5 Ge O3 N2 173.51(11) . . . . ?
O2 Ge O3 N2 -44.4(3) . . . . ?
O6 Ge O3 N2 89.47(11) . . . . ?
O1 Ge O3 N2 -98.12(11) . . . . ?
O4 Ge O3 N2 -1.08(10) . . . . ?
O5 Ge O4 C2 -36.7(4) . . . . ?
O2 Ge O4 C2 171.93(11) . . . . ?
O6 Ge O4 C2 -97.72(11) . . . . ?
O1 Ge O4 C2 88.61(11) . . . . ?
O3 Ge O4 C2 0.22(11) . . . . ?
O2 Ge O5 N3 85.30(11) . . . . ?
O6 Ge O5 N3 -4.10(10) . . . . ?
O1 Ge O5 N3 168.51(11) . . . . ?
O3 Ge O5 N3 -102.22(11) . . . . ?
O4 Ge O5 N3 -65.6(4) . . . . ?
O5 Ge O6 C3 4.59(11) . . . . ?
O2 Ge O6 C3 -95.12(11) . . . . ?
O1 Ge O6 C3 -40.1(3) . . . . ?
O3 Ge O6 C3 93.59(11) . . . . ?
O4 Ge O6 C3 176.66(11) . . . . ?
Ge O1 N1 C1 7.31(16) . . . . ?
Ge O3 N2 C2 1.73(17) . . . . ?
Ge O5 N3 C3 2.78(17) . . . . ?
O1 N1 C1 O2 -0.6(2) . . . . ?
O1 N1 C1 C4 -178.62(13) . . . . ?
Ge O2 C1 N1 -6.3(2) . . . . ?
Ge O2 C1 C4 171.70(11) . . . . ?
O3 N2 C2 O4 -1.7(2) . . . . ?
O3 N2 C2 C10 178.33(14) . . . . ?
Ge O4 C2 N2 0.8(2) . . . . ?
Ge O4 C2 C10 -179.19(11) . . . . ?
O5 N3 C3 O6 1.3(2) . . . . ?
O5 N3 C3 C16 -179.77(14) . . . . ?
Ge O6 C3 N3 -4.6(2) . . . . ?
Ge O6 C3 C16 176.44(12) . . . . ?
N1 C1 C4 C5 -25.1(2) . . . . ?
O2 C1 C4 C5 156.84(16) . . . . ?
N1 C1 C4 C9 153.40(17) . . . . ?
O2 C1 C4 C9 -24.7(2) . . . . ?
C9 C4 C5 C6 -0.9(3) . . . . ?
C1 C4 C5 C6 177.57(17) . . . . ?
C4 C5 C6 C7 0.5(3) . . . . ?
C5 C6 C7 C8 0.0(3) . . . . ?
C6 C7 C8 C9 -0.1(3) . . . . ?
C7 C8 C9 C4 -0.3(3) . . . . ?
C5 C4 C9 C8 0.8(3) . . . . ?
C1 C4 C9 C8 -177.70(17) . . . . ?
N2 C2 C10 C15 162.42(17) . . . . ?
O4 C2 C10 C15 -17.5(2) . . . . ?
N2 C2 C10 C11 -17.9(3) . . . . ?
O4 C2 C10 C11 162.16(16) . . . . ?
C15 C10 C11 C12 -1.3(3) . . . . ?
C2 C10 C11 C12 179.03(17) . . . . ?
C10 C11 C12 C13 0.5(3) . . . . ?
C11 C12 C13 C14 0.6(3) . . . . ?
C12 C13 C14 C15 -1.1(3) . . . . ?
C13 C14 C15 C10 0.3(3) . . . . ?
C11 C10 C15 C14 0.8(3) . . . . ?
C2 C10 C15 C14 -179.46(16) . . . . ?
N3 C3 C16 C21 -161.68(18) . . . . ?
O6 C3 C16 C21 17.3(3) . . . . ?
N3 C3 C16 C17 19.6(3) . . . . ?
O6 C3 C16 C17 -161.35(16) . . . . ?
C21 C16 C17 C18 1.6(3) . . . . ?
C3 C16 C17 C18 -179.74(17) . . . . ?
C16 C17 C18 C19 -0.6(3) . . . . ?
C17 C18 C19 C20 -0.5(3) . . . . ?
C18 C19 C20 C21 0.7(4) . . . . ?
C17 C16 C21 C20 -1.3(3) . . . . ?
C3 C16 C21 C20 179.96(19) . . . . ?
C19 C20 C21 C16 0.2(3) . . . . ?
